data_2007701
loop_
_publ_author_name
'Jones, Peter G.'
'Fischer, Axel K.'

_publ_section_title
;
 <i>cis</i>- and
 <i>trans</i>-1,3-Diethoxy-1,3-diphosphorinane-1,3-dione
;
_journal_issue 10
_journal_name_full 'Acta Crystallographica Section C'
_journal_page_first 1451
_journal_page_last 1453
_journal_paper_doi 10.1107/S0108270198006349
_journal_volume 54
_journal_year 1998
_chemical_formula_sum 'C8 H18 O4 P2'
_chemical_formula_weight 240.16
_chemical_name_systematic
;
 cis-1,3-Diethoxy-1,3-diphosphorinane-1,3-dione
;
_space_group_IT_number 14
_symmetry_cell_setting monoclinic
_symmetry_space_group_name_Hall '-P 2yn'
_symmetry_space_group_name_H-M 'P 1 21/n 1'
_audit_creation_method SHELXL
_cell_angle_alpha 90.00
_cell_angle_beta 97.34(2)
_cell_angle_gamma 90.00
_cell_formula_units_Z 4
_cell_length_a 7.313(2)
_cell_length_b 9.028(2)
_cell_length_c 18.610(5)
_cell_measurement_reflns_used 46
_cell_measurement_temperature 178(2)
_cell_measurement_theta_max 12.5
_cell_measurement_theta_min 10.0
_cell_volume 1218.6(5)
_computing_cell_refinement 'P3 Software'
_computing_data_collection 'P3 Software (Nicolet Instrument Corporation, 1987)'
_computing_data_reduction 'XDISK in P3 Software'
_computing_molecular_graphics 'XP (Siemens, 1994)'
_computing_publication_material SHELXL93
_computing_structure_refinement 'SHELXL93 (Sheldrick, 1993)'
_computing_structure_solution 'SHELXS86 (Sheldrick, 1990)'
_diffrn_ambient_temperature 178(2)
_diffrn_measurement_device 'Nicolet R3'
_diffrn_measurement_method 2\q/\w
_diffrn_radiation_monochromator graphite
_diffrn_radiation_source 'fine-focus sealed tube'
_diffrn_radiation_type MoK\a
_diffrn_radiation_wavelength 0.71073
_diffrn_reflns_av_R_equivalents 0.028
_diffrn_reflns_av_sigmaI/netI 0.031
_diffrn_reflns_limit_h_max 0
_diffrn_reflns_limit_h_min -9
_diffrn_reflns_limit_k_max 11
_diffrn_reflns_limit_k_min -11
_diffrn_reflns_limit_l_max 24
_diffrn_reflns_limit_l_min -23
_diffrn_reflns_number 5818
_diffrn_reflns_theta_max 27.51
_diffrn_reflns_theta_min 3.15
_diffrn_standards_decay_% 0
_diffrn_standards_interval_count 147
_diffrn_standards_number 3
_exptl_absorpt_coefficient_mu 0.346
_exptl_absorpt_correction_type none
_exptl_crystal_colour colourless
_exptl_crystal_density_diffrn 1.309
_exptl_crystal_density_meas ?
_exptl_crystal_description tablet
_exptl_crystal_F_000 512
_exptl_crystal_size_max 0.7
_exptl_crystal_size_mid 0.5
_exptl_crystal_size_min 0.1
_refine_diff_density_max 0.469
_refine_diff_density_min -0.398
_refine_ls_extinction_method none
_refine_ls_goodness_of_fit_all 1.032
_refine_ls_goodness_of_fit_obs 1.013
_refine_ls_hydrogen_treatment constr
_refine_ls_matrix_type full
_refine_ls_number_parameters 129
_refine_ls_number_reflns 2794
_refine_ls_number_restraints 0
_refine_ls_restrained_S_all 1.032
_refine_ls_restrained_S_obs 1.013
_refine_ls_R_factor_all 0.058
_refine_ls_R_factor_obs 0.040
_refine_ls_shift/esd_max 0.001
_refine_ls_shift/esd_mean 0.000
_refine_ls_structure_factor_coef Fsqd
_refine_ls_weighting_details 'w = 1/[\s^2^(Fo^2^)+(0.0541P)^2^+0.9590P] where P=(Fo^2^+2Fc^2^)/3'
_refine_ls_weighting_scheme calc
_refine_ls_wR_factor_all 0.121
_refine_ls_wR_factor_obs 0.103
_reflns_number_observed 2155
_reflns_number_total 2794
_reflns_observed_criterion I>2sigma(I)
_cod_data_source_file bm1249.cif
_cod_data_source_block 1
_cod_depositor_comments
;
The following automatic conversions were performed:
'_geom_bond_publ_flag' value 'Y' changed to 'y' according to
'/home/saulius/struct/CIF-dictionaries/cif_core.dic' dictionary named
'cif_core.dic' version 2.4.1 from 2010-06-29 (6 times).

Automatic conversion script
Id: cif_fix_enum 1527 2010-12-29 10:47:43Z saulius 

The following automatic conversions were performed:

'_exptl_crystal_density_meas' value 'not measured' was changed to '?'
- the value is perceived as not measured.

Automatic conversion script
Id: cif_fix_values 3008 2015-01-20 13:52:24Z robertas 

The following automatic conversions were performed:

'_refine_ls_weighting_scheme' value 'calc w =
1/[\s^2^(Fo^2^)+(0.0541P)^2^+0.9590P] where P=(Fo^2^+2Fc^2^)/3' was
changed to 'calc'. New tag '_refine_ls_weighting_details' was
created. The value of the new tag was set to 'w =
1/[\s^2^(Fo^2^)+(0.0541P)^2^+0.9590P] where P=(Fo^2^+2Fc^2^)/3'.

Automatic conversion script
Id: cif_fix_values 3143 2015-03-26 13:38:13Z robertas 
;
_cod_original_sg_symbol_H-M 'P 21/n'
_cod_database_code 2007701

loop_
_symmetry_equiv_pos_as_xyz
'x, y, z'
'-x+1/2, y+1/2, -z+1/2'
'-x, -y, -z'
'x-1/2, -y-1/2, z-1/2'

loop_
_atom_site_aniso_label
_atom_site_aniso_U_11
_atom_site_aniso_U_22
_atom_site_aniso_U_33
_atom_site_aniso_U_12
_atom_site_aniso_U_13
_atom_site_aniso_U_23
P1 0.0244(3) 0.0287(3) 0.0305(3) 0.0010(2) 0.0008(2) -0.0019(2)
C2 0.0265(10) 0.0280(10) 0.0341(10) -0.0008(8) 0.0042(8) -0.0004(8)
P3 0.0258(3) 0.0258(3) 0.0380(3) 0.0009(2) 0.0000(2) -0.0027(2)
C4 0.0238(9) 0.0372(12) 0.0411(11) -0.0001(9) 0.0018(8) -0.0005(9)
C5 0.0276(10) 0.0418(13) 0.0391(11) -0.0023(9) 0.0063(9) 0.0036(10)
C6 0.0309(10) 0.0305(11) 0.0360(11) -0.0038(9) 0.0033(8) 0.0030(9)
O1 0.0290(7) 0.0356(8) 0.0385(8) 0.0068(6) 0.0009(6) -0.0015(7)
O2 0.0328(8) 0.0446(9) 0.0333(8) -0.0006(7) -0.0015(6) -0.0091(7)
O3 0.0353(8) 0.0300(8) 0.0519(10) 0.0014(7) -0.0014(7) 0.0070(7)
O4 0.0391(9) 0.0394(9) 0.0483(10) 0.0100(7) -0.0050(7) -0.0145(8)
C11 0.0418(14) 0.0638(18) 0.0557(16) -0.0103(13) -0.0040(12) -0.0239(14)
C12 0.082(3) 0.127(4) 0.071(2) -0.010(3) -0.0158(19) -0.051(2)
C21 0.0626(18) 0.067(2) 0.0668(19) 0.0235(16) -0.0041(15) -0.0270(16)
C22 0.122(4) 0.119(4) 0.066(2) 0.055(3) 0.002(2) -0.039(2)

loop_
_atom_site_label
_atom_site_fract_x
_atom_site_fract_y
_atom_site_fract_z
_atom_site_U_iso_or_equiv
_atom_site_thermal_displace_type
_atom_site_calc_flag
_atom_site_refinement_flags
_atom_site_occupancy
_atom_site_disorder_group
_atom_site_type_symbol
P1 0.48944(7) 0.88185(6) 0.40770(3) 0.02812(16) Uani d . 1 . P
C2 0.5296(3) 0.7377(2) 0.47490(11) 0.0295(4) Uani d . 1 . C
H2A 0.5344 0.7837 0.5234 0.035 Uiso calc R 1 . H
H2B 0.4226 0.6697 0.4689 0.035 Uiso calc R 1 . H
P3 0.73493(7) 0.62981(6) 0.47310(3) 0.03020(16) Uani d . 1 . P
C4 0.9141(3) 0.7620(3) 0.46314(12) 0.0343(5) Uani d . 1 . C
H4A 0.9369 0.8216 0.5080 0.041 Uiso calc R 1 . H
H4B 1.0290 0.7075 0.4577 0.041 Uiso calc R 1 . H
C5 0.8710(3) 0.8676(3) 0.39839(13) 0.0360(5) Uani d . 1 . C
H5A 0.8440 0.8082 0.3536 0.043 Uiso calc R 1 . H
H5B 0.9817 0.9282 0.3938 0.043 Uiso calc R 1 . H
C6 0.7073(3) 0.9715(2) 0.40483(12) 0.0325(5) Uani d . 1 . C
H6A 0.6950 1.0405 0.3631 0.039 Uiso calc R 1 . H
H6B 0.7359 1.0315 0.4494 0.039 Uiso calc R 1 . H
O1 0.3370(2) 0.98084(17) 0.42208(8) 0.0346(4) Uani d . 1 . O
O2 0.4597(2) 0.80456(19) 0.33054(8) 0.0374(4) Uani d . 1 . O
O3 0.7773(2) 0.52923(18) 0.53565(9) 0.0397(4) Uani d . 1 . O
O4 0.6884(2) 0.5487(2) 0.39758(9) 0.0432(4) Uani d . 1 . O
C11 0.2985(4) 0.7121(4) 0.31065(15) 0.0547(7) Uani d . 1 . C
H11A 0.1858 0.7659 0.3198 0.066 Uiso calc R 1 . H
H11B 0.3079 0.6206 0.3402 0.066 Uiso calc R 1 . H
C12 0.2879(6) 0.6741(6) 0.2332(2) 0.0954(14) Uani d . 1 . C
H12A 0.2757 0.7650 0.2042 0.114 Uiso calc R 1 . H
H12B 0.1807 0.6104 0.2194 0.114 Uiso calc R 1 . H
H12C 0.4004 0.6217 0.2245 0.114 Uiso calc R 1 . H
C21 0.8007(5) 0.4309(4) 0.37582(18) 0.0666(9) Uani d . 1 . C
H21A 0.7953 0.3450 0.4085 0.080 Uiso calc R 1 . H
H21B 0.9305 0.4641 0.3791 0.080 Uiso calc R 1 . H
C22 0.7360(7) 0.3881(5) 0.3028(2) 0.1036(16) Uani d . 1 . C
H22A 0.6070 0.3567 0.2996 0.124 Uiso calc R 1 . H
H22B 0.8111 0.3060 0.2884 0.124 Uiso calc R 1 . H
H22C 0.7457 0.4725 0.2703 0.124 Uiso calc R 1 . H

loop_
_atom_type_symbol
_atom_type_description
_atom_type_scat_dispersion_real
_atom_type_scat_dispersion_imag
_atom_type_scat_source
C C 0.0033 0.0016 'International Tables Vol C Tables 4.2.6.8 and 6.1.1.4'
H H 0.0000 0.0000 'International Tables Vol C Tables 4.2.6.8 and 6.1.1.4'
O O 0.0106 0.0060 'International Tables Vol C Tables 4.2.6.8 and 6.1.1.4'
P P 0.1023 0.0942 'International Tables Vol C Tables 4.2.6.8 and 6.1.1.4'

loop_
_geom_angle_atom_site_label_1
_geom_angle_atom_site_label_2
_geom_angle_atom_site_label_3
_geom_angle
_geom_angle_publ_flag
C6 P1 C2 106.25(10) y
P3 C2 P1 116.21(11) y
C2 P3 C4 105.32(10) y
C5 C4 P3 114.40(15) y
C4 C5 C6 113.63(18) y
C5 C6 P1 115.50(16) y
O1 P1 O2 114.21(9) ?
O1 P1 C6 115.18(10) ?
O2 P1 C6 101.01(10) ?
O1 P1 C2 111.74(9) ?
O2 P1 C2 107.55(10) ?
O3 P3 O4 114.52(10) ?
O3 P3 C2 114.26(10) ?
O4 P3 C2 100.50(9) ?
O3 P3 C4 113.97(10) ?
O4 P3 C4 106.99(11) ?
C11 O2 P1 119.74(15) ?
C21 O4 P3 121.88(17) ?
O2 C11 C12 108.8(3) ?
O4 C21 C22 109.6(3) ?

loop_
_geom_bond_atom_site_label_1
_geom_bond_atom_site_label_2
_geom_bond_site_symmetry_2
_geom_bond_distance
_geom_bond_publ_flag
P1 C2 . 1.803(2) y
C2 P3 . 1.793(2) y
P3 C4 . 1.799(2) y
C4 C5 . 1.538(3) y
C5 C6 . 1.538(3) y
P1 C6 . 1.794(2) y
P1 O1 . 1.4799(15) ?
P1 O2 . 1.5863(16) ?
P3 O3 . 1.4777(17) ?
P3 O4 . 1.5825(17) ?
O2 C11 . 1.454(3) ?
O4 C21 . 1.434(3) ?
C11 C12 . 1.474(4) ?
C21 C22 . 1.434(5) ?

loop_
_geom_hbond_atom_site_label_D
_geom_hbond_atom_site_label_H
_geom_hbond_atom_site_label_A
_geom_hbond_site_symmetry_A
_geom_hbond_distance_DH
_geom_hbond_distance_HA
_geom_hbond_distance_DA
_geom_hbond_angle_DHA
_geom_hbond_publ_flag
C2 H2A O1 3_676 0.99 2.49 3.257(3) 134.2 y
C6 H6B O1 3_676 0.99 2.52 3.306(3) 136.3 y
C2 H2B O3 3_666 0.99 2.31 3.282(3) 166.9 y
C4 H4B O3 3_766 0.99 2.56 3.463(3) 151.9 y
C21 H21B O3 3_766 0.99 2.49 3.327(4) 141.6 y

loop_
_geom_torsion_atom_site_label_1
_geom_torsion_atom_site_label_2
_geom_torsion_atom_site_label_3
_geom_torsion_atom_site_label_4
_geom_torsion
_geom_torsion_publ_flag
C6 P1 C2 P3 -43.20(15) y
P1 C2 P3 C4 45.11(15) y
C2 P3 C4 C5 -53.74(18) y
P3 C4 C5 C6 64.9(2) y
C4 C5 C6 P1 -62.5(2) y
C2 P1 C6 C5 49.20(18) y
O1 P1 C2 P3 -169.59(11) ?
O2 P1 C2 P3 64.31(14) ?
P1 C2 P3 O3 170.96(11) ?
P1 C2 P3 O4 -65.92(14) ?
O3 P3 C4 C5 -179.76(15) ?
O4 P3 C4 C5 52.59(18) ?
O1 P1 C6 C5 173.49(15) ?
O2 P1 C6 C5 -62.93(17) ?
O1 P1 O2 C11 -58.3(2) ?
C6 P1 O2 C11 177.4(2) ?
C2 P1 O2 C11 66.3(2) ?
O3 P3 O4 C21 -47.4(3) ?
C2 P3 O4 C21 -170.4(2) ?
C4 P3 O4 C21 79.9(2) ?
P1 O2 C11 C12 170.9(3) ?
P3 O4 C21 C22 -174.7(3) ?
